data_7219954
loop_
_publ_author_name
'Sun, Xiaopeng'
'Yang, Donghui'
'Wang, Gaigai'
'Liang, Zhijie'
'Ma, Pengtao'
'Wang, Jingping'
'Niu, Jingyang'

_publ_section_title
;
 Controlled Assembly of Carboxylate Hybrid Based on
 [(O3PCH2PO3)Mo6O22]12&#x2212; Polyanion
;
_journal_name_full 'RSC Adv.'
_journal_paper_doi 10.1039/C5RA01955A
_journal_year 2015
_chemical_formula_sum 'C32 H84 Mo16 N16 Na4 O86 P4'
_chemical_formula_weight 3819.960
_chemical_name_systematic
;
 ?
;
_space_group_IT_number 2
_symmetry_cell_setting triclinic
_symmetry_space_group_name_Hall '-P 1'
_symmetry_space_group_name_H-M 'P -1'
_atom_sites_solution_hydrogens geom
_atom_sites_solution_primary direct
_atom_sites_solution_secondary difmap
_audit_creation_method SHELXL-97
_audit_update_record
;
2015-01-26 deposited with the CCDC.
2015-03-19 downloaded from the CCDC.
;
_cell_angle_alpha 84.5250(10)
_cell_angle_beta 83.8700(10)
_cell_angle_gamma 80.4970(10)
_cell_formula_units_Z 1
_cell_length_a 12.5891(9)
_cell_length_b 14.2538(10)
_cell_length_c 14.8335(10)
_cell_measurement_reflns_used 5545
_cell_measurement_temperature 296(2)
_cell_measurement_theta_max 28.27
_cell_measurement_theta_min 2.29
_cell_volume 2602.0(3)
_computing_cell_refinement 'Bruker SMART'
_computing_data_collection 'Bruker SMART'
_computing_data_reduction 'Bruker SAINT'
_computing_molecular_graphics 'Bruker SHELXTL'
_computing_publication_material 'Bruker SHELXTL'
_computing_structure_refinement 'SHELXL-97 (Sheldrick, 1997)'
_computing_structure_solution 'SHELXS-97 (Sheldrick, 1990)'
_diffrn_ambient_temperature 296(2)
_diffrn_measured_fraction_theta_full 0.988
_diffrn_measured_fraction_theta_max 0.988
_diffrn_measurement_device_type 'CCD area detector'
_diffrn_measurement_method 'phi and omega scans'
_diffrn_radiation_monochromator graphite
_diffrn_radiation_source 'fine-focus sealed tube'
_diffrn_radiation_type MoK\a
_diffrn_radiation_wavelength 0.71073
_diffrn_reflns_av_R_equivalents 0.0200
_diffrn_reflns_av_sigmaI/netI 0.0406
_diffrn_reflns_limit_h_max 14
_diffrn_reflns_limit_h_min -14
_diffrn_reflns_limit_k_max 16
_diffrn_reflns_limit_k_min -16
_diffrn_reflns_limit_l_max 15
_diffrn_reflns_limit_l_min -17
_diffrn_reflns_number 13543
_diffrn_reflns_theta_full 25.00
_diffrn_reflns_theta_max 25.00
_diffrn_reflns_theta_min 1.39
_exptl_absorpt_coefficient_mu 2.061
_exptl_absorpt_correction_T_max 0.5495
_exptl_absorpt_correction_T_min 0.4316
_exptl_absorpt_correction_type multi-scan
_exptl_absorpt_process_details SADABS
_exptl_crystal_colour colorless
_exptl_crystal_density_diffrn 2.430
_exptl_crystal_density_method 'not measured'
_exptl_crystal_description block
_exptl_crystal_F_000 1840
_exptl_crystal_size_max 0.49
_exptl_crystal_size_mid 0.41
_exptl_crystal_size_min 0.33
_refine_diff_density_max 1.349
_refine_diff_density_min -1.074
_refine_diff_density_rms 0.133
_refine_ls_extinction_method none
_refine_ls_goodness_of_fit_ref 1.054
_refine_ls_hydrogen_treatment constr
_refine_ls_matrix_type full
_refine_ls_number_parameters 737
_refine_ls_number_reflns 9043
_refine_ls_number_restraints 45
_refine_ls_restrained_S_all 1.077
_refine_ls_R_factor_all 0.0498
_refine_ls_R_factor_gt 0.0360
_refine_ls_shift/su_max 0.001
_refine_ls_shift/su_mean 0.000
_refine_ls_structure_factor_coef Fsqd
_refine_ls_weighting_details 'calc w=1/[\s^2^(Fo^2^)+(0.0463P)^2^+4.0652P] where P=(Fo^2^+2Fc^2^)/3'
_refine_ls_weighting_scheme calc
_refine_ls_wR_factor_gt 0.0876
_refine_ls_wR_factor_ref 0.0929
_reflns_number_gt 7316
_reflns_number_total 9043
_reflns_threshold_expression >2sigma(I)
_cod_data_source_file c5ra01955a2.cif
_cod_data_source_block 3
_cod_depositor_comments
;
The following automatic conversions were performed:

'_symmetry_cell_setting' value 'Triclinic' changed to 'triclinic'
according to
/usr/data/users/saulius/crontab/automatic-downloads/rss-feeds/RSC/lib/dictionaries/cif_core.dic
dictionary named 'cif_core.dic' version 2.4.2 from 2011-04-26.

'_exptl_absorpt_correction_type' value 'Multi-scan' changed to
'multi-scan' according to
/usr/data/users/saulius/crontab/automatic-downloads/rss-feeds/RSC/lib/dictionaries/cif_core.dic
dictionary named 'cif_core.dic' version 2.4.2 from 2011-04-26.

Automatic conversion script
Id: cif_fix_values 3105 2015-03-04 15:46:00Z robertas 
;
_cod_original_sg_symbol_H-M P-1
_cod_database_code 7219954

loop_
_symmetry_equiv_pos_as_xyz
'x, y, z'
'-x, -y, -z'

loop_
_atom_site_label
_atom_site_type_symbol
_atom_site_fract_x
_atom_site_fract_y
_atom_site_fract_z
_atom_site_U_iso_or_equiv
_atom_site_adp_type
_atom_site_occupancy
_atom_site_symmetry_multiplicity
_atom_site_calc_flag
_atom_site_refinement_flags
_atom_site_disorder_assembly
_atom_site_disorder_group
Mo1 Mo 0.92623(4) 0.09525(4) 0.25191(3) 0.02094(12) Uani 1 1 d . . .
Mo2 Mo 0.90850(4) 0.27248(4) 0.08367(3) 0.02391(13) Uani 1 1 d . . .
Mo3 Mo 0.65174(4) 0.34378(4) -0.01666(3) 0.02501(13) Uani 1 1 d . . .
Mo4 Mo 0.42782(4) 0.26382(4) 0.08434(3) 0.02415(13) Uani 1 1 d . . .
Mo5 Mo 0.45532(4) 0.06995(4) 0.25567(3) 0.02186(12) Uani 1 1 d . . .
Mo6 Mo 0.69374(4) -0.01726(3) 0.33019(3) 0.02221(12) Uani 1 1 d . . .
Mo7 Mo 0.74652(4) 0.39917(4) 0.50073(3) 0.02257(13) Uani 1 1 d . . .
Mo8 Mo 0.52506(4) 0.49405(4) 0.60555(3) 0.02194(12) Uani 1 1 d . . .
P1 P 0.67027(11) 0.20235(10) 0.19138(9) 0.0168(3) Uani 1 1 d . . .
P2 P 0.79134(11) 0.31506(10) 0.29547(10) 0.0186(3) Uani 1 1 d . . .
Na1 Na 0.7776(2) 0.14378(18) 0.47834(17) 0.0336(6) Uani 1 1 d . . .
Na2 Na 0.4072(4) 0.3215(3) 0.7553(3) 0.1090(17) Uani 1 1 d . . .
C1 C 0.6618(4) 0.2905(4) 0.2723(4) 0.0196(12) Uani 1 1 d . . .
H1A H 0.6195 0.3493 0.2492 0.024 Uiso 1 1 calc R . .
H1B H 0.6240 0.2686 0.3288 0.024 Uiso 1 1 calc R . .
C2 C 0.5266(5) 0.1428(4) 0.4362(4) 0.0214(12) Uani 1 1 d . . .
C3 C 0.4913(5) 0.1945(4) 0.5216(4) 0.0259(13) Uani 1 1 d . . .
H3A H 0.5042 0.1491 0.5738 0.031 Uiso 1 1 calc R . .
H3B H 0.4140 0.2161 0.5235 0.031 Uiso 1 1 calc R . .
C4 C 0.5463(5) 0.2796(4) 0.5314(4) 0.0238(13) Uani 1 1 d . . .
C5 C 0.3020(6) -0.0251(6) -0.0205(6) 0.053(2) Uani 1 1 d . . .
H5A H 0.3577 -0.0544 -0.0596 0.064 Uiso 1 1 calc R . .
C6 C 0.1457(6) 0.0336(7) 0.0322(6) 0.061(2) Uani 1 1 d . . .
H6A H 0.0713 0.0536 0.0385 0.073 Uiso 1 1 calc R . .
C7 C 0.2145(8) 0.0381(9) 0.0921(7) 0.095(4) Uani 1 1 d . . .
H7A H 0.1977 0.0630 0.1485 0.113 Uiso 1 1 calc R . .
C8 C 0.9273(7) 0.1936(5) 0.7946(5) 0.0488(19) Uani 1 1 d . . .
H8A H 0.8764 0.1871 0.8441 0.059 Uiso 1 1 calc R . .
C9 C 1.0742(6) 0.2230(6) 0.7098(6) 0.057(2) Uani 1 1 d . . .
H9A H 1.1415 0.2407 0.6915 0.068 Uiso 1 1 calc R . .
C10 C 1.0096(7) 0.1912(6) 0.6585(6) 0.054(2) Uani 1 1 d . . .
H10A H 1.0243 0.1825 0.5969 0.065 Uiso 1 1 calc R . .
C11 C 0.8891(10) 0.5478(9) -0.1697(8) 0.104(3) Uani 1 1 d DU . .
H11A H 0.8695 0.5791 -0.1167 0.125 Uiso 1 1 calc R . .
C12 C 0.9857(9) 0.4883(7) -0.2884(7) 0.084(3) Uani 1 1 d D . .
H12A H 1.0462 0.4727 -0.3290 0.101 Uiso 1 1 calc R . .
C13 C 0.8834(13) 0.4607(8) -0.2873(8) 0.109(5) Uani 1 1 d D . .
H13A H 0.8581 0.4253 -0.3275 0.131 Uiso 1 1 calc R . .
C14 C 1.0903(8) 0.3206(8) 0.4341(8) 0.082(3) Uani 1 1 d . A .
H14A H 1.0422 0.3621 0.4695 0.098 Uiso 1 1 calc R . .
C15A C 1.1586(13) 0.2026(15) 0.3676(18) 0.038(7) Uani 0.35(2) 1 d PD A 1
H15A H 1.1634 0.1453 0.3412 0.046 Uiso 0.35(2) 1 calc PR A 1
C16A C 1.2406(13) 0.2346(12) 0.3933(15) 0.030(5) Uani 0.35(2) 1 d PDU A 1
H16A H 1.3131 0.2074 0.3885 0.036 Uiso 0.35(2) 1 calc PR A 1
C16B C 1.2390(11) 0.2650(12) 0.3544(13) 0.069(5) Uani 0.65(2) 1 d PDU A 2
H16B H 1.3124 0.2486 0.3369 0.082 Uiso 0.65(2) 1 calc PR A 2
C15B C 1.1603(16) 0.2463(17) 0.3114(17) 0.105(6) Uani 0.65(2) 1 d PDU A 2
H15B H 1.1615 0.2285 0.2526 0.127 Uiso 0.65(2) 1 calc PR A 2
O1 O 1.0292(3) 0.0620(3) 0.3193(3) 0.0327(10) Uani 1 1 d . . .
O2 O 0.9428(3) 0.0093(3) 0.1770(3) 0.0292(10) Uani 1 1 d . . .
O3 O 0.8593(3) 0.2251(3) 0.3342(3) 0.0227(9) Uani 1 1 d . . .
O4 O 0.9853(3) 0.1944(3) 0.1754(3) 0.0257(9) Uani 1 1 d . . .
O5 O 0.8068(3) 0.0566(3) 0.3283(3) 0.0238(9) Uani 1 1 d . . .
O6 O 0.7904(3) 0.1758(3) 0.1606(2) 0.0198(8) Uani 1 1 d . . .
O7 O 0.9932(3) 0.3549(3) 0.0553(3) 0.0379(11) Uani 1 1 d . . .
O8 O 0.9375(3) 0.1975(3) -0.0013(3) 0.0332(10) Uani 1 1 d . . .
O9 O 0.7756(3) 0.3425(3) 0.0436(3) 0.0294(10) Uani 1 1 d . . .
O10 O 0.8448(3) 0.3570(3) 0.2074(3) 0.0235(9) Uani 1 1 d . . .
O11 O 0.6602(4) 0.4311(3) -0.1020(3) 0.0420(12) Uani 1 1 d . . .
O12 O 0.6845(4) 0.2432(3) -0.0735(3) 0.0385(11) Uani 1 1 d . . .
O13 O 0.4967(3) 0.3553(3) 0.0028(3) 0.0272(9) Uani 1 1 d . . .
O14 O 0.6073(3) 0.2479(3) 0.1118(2) 0.0222(9) Uani 1 1 d . . .
O15 O 0.5983(4) 0.4749(3) 0.0805(3) 0.0379(11) Uani 1 1 d . . .
O16 O 0.4549(3) 0.1697(3) 0.0189(3) 0.0344(10) Uani 1 1 d . . .
O17 O 0.4215(3) 0.3869(3) 0.1850(3) 0.0331(10) Uani 1 1 d . . .
O18 O 0.2966(3) 0.3086(3) 0.0704(3) 0.0410(12) Uani 1 1 d . . .
O19 O 0.4176(3) 0.1976(3) 0.2016(3) 0.0245(9) Uani 1 1 d . . .
O20 O 0.3283(3) 0.0484(3) 0.2964(3) 0.0348(11) Uani 1 1 d . . .
O21 O 0.4819(3) 0.0128(3) 0.1575(3) 0.0317(10) Uani 1 1 d . . .
O22 O 0.5423(3) -0.0211(3) 0.3294(3) 0.0246(9) Uani 1 1 d . . .
O23 O 0.6246(3) 0.1144(3) 0.2334(2) 0.0201(8) Uani 1 1 d . . .
O24 O 0.4587(3) 0.1537(3) 0.3769(3) 0.0241(9) Uani 1 1 d . . .
O25 O 0.6188(3) 0.0946(3) 0.4284(3) 0.0260(9) Uani 1 1 d . . .
O26 O 0.7234(3) -0.0996(3) 0.4175(3) 0.0336(10) Uani 1 1 d . . .
O27 O 0.7376(3) -0.0767(3) 0.2353(3) 0.0321(10) Uani 1 1 d . . .
O28 O 0.7676(3) 0.3913(3) 0.3637(3) 0.0234(9) Uani 1 1 d . . .
O29 O 0.8195(4) 0.4900(3) 0.4923(3) 0.0377(11) Uani 1 1 d . . .
O30 O 0.8394(3) 0.3001(3) 0.5249(3) 0.0331(10) Uani 1 1 d . . .
O31 O 0.6393(3) 0.2829(3) 0.4918(3) 0.0239(9) Uani 1 1 d . . .
O32 O 0.6691(3) 0.4169(3) 0.6165(3) 0.0288(10) Uani 1 1 d . . .
O33 O 0.4668(3) 0.4668(3) 0.7113(3) 0.0320(10) Uani 1 1 d . . .
O34 O 0.5588(3) 0.6033(3) 0.6154(3) 0.0324(10) Uani 1 1 d . . .
O35 O 0.4049(3) 0.5226(3) 0.5339(3) 0.0237(9) Uani 1 1 d . . .
O36 O 0.4944(3) 0.3395(3) 0.5826(3) 0.0248(9) Uani 1 1 d . . .
N1 N 0.3135(5) 0.0000(5) 0.0568(4) 0.0492(17) Uani 1 1 d . . .
H1C H 0.3730 -0.0060 0.0820 0.059 Uiso 1 1 calc R . .
N2 N 0.2025(5) -0.0044(5) -0.0372(4) 0.0502(17) Uani 1 1 d . . .
H2A H 0.1774 -0.0141 -0.0867 0.060 Uiso 1 1 calc R . .
N3 N 1.0207(6) 0.2243(5) 0.7953(5) 0.0573(18) Uani 1 1 d . . .
H3C H 1.0443 0.2422 0.8422 0.069 Uiso 1 1 calc R . .
N4 N 0.9197(5) 0.1739(5) 0.7103(4) 0.0491(16) Uani 1 1 d . . .
H4A H 0.8659 0.1533 0.6917 0.059 Uiso 1 1 calc R . .
N5 N 0.9769(8) 0.5406(7) -0.2197(7) 0.101(3) Uani 1 1 d U . .
H5B H 1.0289 0.5690 -0.2090 0.121 Uiso 1 1 calc R . .
N6 N 0.8325(7) 0.4994(9) -0.2125(8) 0.121(4) Uani 1 1 d . . .
H6B H 0.7669 0.4930 -0.1936 0.145 Uiso 1 1 calc R . .
N7 N 1.0679(5) 0.2619(4) 0.3837(5) 0.087(3) Uani 1 1 d U . .
H7B H 1.0064 0.2607 0.3639 0.105 Uiso 0.35(2) 1 calc PR A 1
H7C H 1.0105 0.2356 0.3895 0.105 Uiso 0.65(2) 1 calc PR A 2
N8 N 1.1982(5) 0.3102(4) 0.4258(5) 0.115(3) Uani 1 1 d RDU . .
H8B H 1.2343 0.3514 0.4412 0.138 Uiso 0.35(2) 1 calc PR A 1
H8C H 1.2359 0.3306 0.4626 0.138 Uiso 0.65(2) 1 calc PR A 2
O1W O 0.7333(4) 0.1276(4) 0.6492(3) 0.0482(13) Uani 1 1 d . . .
O2W O 0.6454(5) -0.2005(4) 0.1451(4) 0.0676(17) Uani 1 1 d . . .
O3W O 0.6066(5) 0.2666(4) -0.2479(4) 0.0653(16) Uani 1 1 d . . .
O4W O 1.1450(5) 0.3009(5) -0.0899(4) 0.081(2) Uani 1 1 d . . .
O5W O 0.2692(6) 0.3591(6) 0.6592(7) 0.131(4) Uani 1 1 d . . .
O6W O 0.7504(5) 0.5481(5) 0.1618(5) 0.0783(19) Uani 1 1 d . . .
O7W O 0.8437(10) -0.0181(8) 0.5305(7) 0.055(3) Uani 0.50 1 d P . .
O8W O 0.9281(14) 0.0400(15) 0.5169(9) 0.131(8) Uani 0.50 1 d P . .

loop_
_atom_site_aniso_label
_atom_site_aniso_U_11
_atom_site_aniso_U_22
_atom_site_aniso_U_33
_atom_site_aniso_U_23
_atom_site_aniso_U_13
_atom_site_aniso_U_12
Mo1 0.0165(2) 0.0242(3) 0.0218(3) -0.0013(2) -0.0046(2) -0.0007(2)
Mo2 0.0193(3) 0.0308(3) 0.0206(3) 0.0007(2) 0.0008(2) -0.0042(2)
Mo3 0.0244(3) 0.0283(3) 0.0203(3) 0.0046(2) -0.0030(2) -0.0016(2)
Mo4 0.0212(3) 0.0274(3) 0.0241(3) 0.0025(2) -0.0078(2) -0.0034(2)
Mo5 0.0203(3) 0.0217(3) 0.0250(3) -0.0002(2) -0.0047(2) -0.0068(2)
Mo6 0.0232(3) 0.0184(3) 0.0250(3) 0.0009(2) -0.0043(2) -0.0033(2)
Mo7 0.0193(3) 0.0273(3) 0.0224(3) -0.0058(2) -0.0028(2) -0.0045(2)
Mo8 0.0231(3) 0.0248(3) 0.0183(3) -0.0054(2) -0.0015(2) -0.0030(2)
P1 0.0162(7) 0.0180(7) 0.0163(7) 0.0002(6) -0.0023(6) -0.0030(6)
P2 0.0161(7) 0.0208(8) 0.0192(8) -0.0028(6) -0.0016(6) -0.0036(6)
Na1 0.0322(13) 0.0359(14) 0.0329(14) 0.0006(11) -0.0073(11) -0.0052(11)
Na2 0.100(3) 0.099(3) 0.136(4) 0.056(3) -0.044(3) -0.056(3)
C1 0.015(3) 0.022(3) 0.024(3) -0.002(2) -0.002(2) -0.009(2)
C2 0.023(3) 0.020(3) 0.022(3) 0.003(2) 0.001(2) -0.011(2)
C3 0.026(3) 0.027(3) 0.026(3) -0.002(3) 0.000(3) -0.009(3)
C4 0.023(3) 0.028(3) 0.018(3) 0.002(3) -0.004(2) -0.001(3)
C5 0.033(4) 0.062(5) 0.066(6) -0.030(4) 0.000(4) 0.001(4)
C6 0.026(4) 0.088(7) 0.068(6) -0.030(5) -0.002(4) 0.008(4)
C7 0.054(6) 0.162(12) 0.077(7) -0.084(8) 0.009(5) -0.013(7)
C8 0.057(5) 0.050(5) 0.039(4) -0.006(4) -0.004(4) -0.004(4)
C9 0.036(4) 0.060(6) 0.070(6) 0.004(4) -0.003(4) 0.000(4)
C10 0.054(5) 0.062(6) 0.043(5) -0.002(4) -0.003(4) -0.002(4)
C11 0.088(5) 0.125(6) 0.109(6) -0.039(5) -0.013(4) -0.025(5)
C12 0.081(7) 0.071(7) 0.089(8) -0.015(6) 0.030(6) 0.004(6)
C13 0.205(15) 0.082(8) 0.073(8) 0.005(6) -0.069(9) -0.084(9)
C14 0.058(6) 0.087(8) 0.099(9) -0.002(6) 0.005(6) -0.014(6)
C15A 0.025(11) 0.026(11) 0.068(17) -0.019(11) -0.013(10) -0.003(8)
C16A 0.025(7) 0.031(7) 0.038(8) -0.001(6) -0.020(6) -0.007(6)
C16B 0.033(6) 0.045(7) 0.120(9) -0.020(7) 0.013(6) 0.013(5)
C15B 0.154(9) 0.088(10) 0.081(9) -0.039(8) -0.024(7) -0.012(8)
O1 0.025(2) 0.041(3) 0.033(2) -0.003(2) -0.0111(19) -0.002(2)
O2 0.028(2) 0.029(2) 0.029(2) -0.0072(18) -0.0035(18) 0.0017(19)
O3 0.023(2) 0.023(2) 0.023(2) -0.0039(16) -0.0026(17) -0.0034(17)
O4 0.017(2) 0.034(2) 0.025(2) 0.0028(18) -0.0039(17) -0.0043(17)
O5 0.023(2) 0.024(2) 0.024(2) -0.0009(17) -0.0030(17) -0.0043(17)
O6 0.0154(19) 0.025(2) 0.019(2) -0.0013(16) -0.0013(15) -0.0012(16)
O7 0.034(3) 0.050(3) 0.031(3) 0.003(2) 0.004(2) -0.017(2)
O8 0.032(2) 0.043(3) 0.023(2) -0.0062(19) 0.0002(19) 0.000(2)
O9 0.025(2) 0.034(2) 0.029(2) 0.0075(19) -0.0057(18) -0.0074(19)
O10 0.027(2) 0.024(2) 0.021(2) 0.0003(17) 0.0007(17) -0.0085(17)
O11 0.035(3) 0.048(3) 0.038(3) 0.010(2) -0.001(2) -0.002(2)
O12 0.039(3) 0.042(3) 0.032(3) -0.007(2) -0.003(2) 0.003(2)
O13 0.026(2) 0.028(2) 0.026(2) 0.0078(18) -0.0094(18) 0.0009(18)
O14 0.021(2) 0.029(2) 0.017(2) 0.0031(16) -0.0069(16) -0.0028(17)
O15 0.045(3) 0.031(3) 0.038(3) 0.001(2) -0.009(2) -0.003(2)
O16 0.038(3) 0.038(3) 0.030(2) -0.005(2) -0.010(2) -0.007(2)
O17 0.037(3) 0.028(2) 0.033(3) -0.0027(19) -0.008(2) 0.000(2)
O18 0.025(2) 0.052(3) 0.045(3) 0.004(2) -0.012(2) -0.002(2)
O19 0.022(2) 0.028(2) 0.025(2) -0.0002(17) -0.0042(17) -0.0055(17)
O20 0.026(2) 0.034(3) 0.047(3) -0.001(2) -0.003(2) -0.012(2)
O21 0.030(2) 0.034(3) 0.032(2) -0.0075(19) -0.0096(19) -0.0034(19)
O22 0.025(2) 0.022(2) 0.027(2) 0.0068(17) -0.0044(17) -0.0083(17)
O23 0.019(2) 0.018(2) 0.024(2) 0.0027(16) -0.0048(16) -0.0054(16)
O24 0.025(2) 0.027(2) 0.021(2) -0.0044(17) -0.0065(17) -0.0033(17)
O25 0.024(2) 0.029(2) 0.026(2) -0.0046(18) -0.0042(17) -0.0027(18)
O26 0.032(2) 0.031(2) 0.037(3) 0.009(2) -0.006(2) -0.007(2)
O27 0.030(2) 0.029(2) 0.036(3) -0.0094(19) -0.002(2) -0.0002(19)
O28 0.022(2) 0.026(2) 0.023(2) -0.0037(17) -0.0017(17) -0.0058(17)
O29 0.040(3) 0.041(3) 0.039(3) -0.014(2) -0.001(2) -0.021(2)
O30 0.024(2) 0.044(3) 0.031(2) 0.000(2) -0.0060(19) -0.001(2)
O31 0.022(2) 0.026(2) 0.024(2) -0.0023(17) 0.0018(17) -0.0058(17)
O32 0.026(2) 0.036(2) 0.024(2) -0.0048(18) -0.0053(18) -0.0002(19)
O33 0.040(3) 0.039(3) 0.016(2) -0.0039(18) 0.0020(18) -0.005(2)
O34 0.036(2) 0.032(2) 0.031(2) -0.0066(19) -0.004(2) -0.006(2)
O35 0.024(2) 0.026(2) 0.021(2) -0.0053(17) -0.0017(17) -0.0019(17)
O36 0.027(2) 0.027(2) 0.021(2) -0.0038(17) 0.0025(17) -0.0046(18)
N1 0.034(3) 0.061(4) 0.059(4) -0.016(3) -0.023(3) -0.008(3)
N2 0.047(4) 0.079(5) 0.031(3) -0.018(3) -0.009(3) -0.016(3)
N3 0.062(5) 0.049(4) 0.064(5) -0.017(3) -0.026(4) 0.000(3)
N4 0.045(4) 0.057(4) 0.048(4) -0.001(3) -0.015(3) -0.011(3)
N5 0.083(5) 0.122(6) 0.107(6) -0.039(5) -0.015(4) -0.025(5)
N6 0.058(6) 0.205(13) 0.109(9) 0.008(8) -0.003(6) -0.063(7)
N7 0.033(4) 0.049(5) 0.188(10) -0.024(5) -0.037(5) -0.004(3)
N8 0.103(8) 0.101(7) 0.144(9) -0.023(6) -0.050(7) 0.010(6)
O1W 0.050(3) 0.050(3) 0.047(3) 0.005(2) -0.006(2) -0.017(3)
O2W 0.099(5) 0.052(4) 0.061(4) 0.000(3) -0.035(3) -0.024(3)
O3W 0.090(5) 0.058(4) 0.050(4) -0.002(3) -0.025(3) -0.009(3)
O4W 0.076(4) 0.132(6) 0.048(4) -0.013(4) 0.012(3) -0.058(4)
O5W 0.066(5) 0.126(7) 0.199(10) 0.071(7) -0.036(5) -0.043(5)
O6W 0.076(4) 0.065(4) 0.097(5) 0.003(4) -0.018(4) -0.018(3)
O7W 0.073(8) 0.047(7) 0.042(7) -0.003(5) -0.022(6) 0.008(6)
O8W 0.111(13) 0.184(19) 0.048(9) 0.030(10) 0.004(9) 0.094(13)

loop_
_atom_type_symbol
_atom_type_description
_atom_type_scat_dispersion_real
_atom_type_scat_dispersion_imag
_atom_type_scat_source
C C 0.0033 0.0016 'International Tables Vol C Tables 4.2.6.8 and 6.1.1.4'
H H 0.0000 0.0000 'International Tables Vol C Tables 4.2.6.8 and 6.1.1.4'
N N 0.0061 0.0033 'International Tables Vol C Tables 4.2.6.8 and 6.1.1.4'
O O 0.0106 0.0060 'International Tables Vol C Tables 4.2.6.8 and 6.1.1.4'
P P 0.1023 0.0942 'International Tables Vol C Tables 4.2.6.8 and 6.1.1.4'
Mo Mo -1.6832 0.6857 'International Tables Vol C Tables 4.2.6.8 and 6.1.1.4'
Na Na 0.0362 0.0249 'International Tables Vol C Tables 4.2.6.8 and 6.1.1.4'

loop_
_geom_angle_atom_site_label_1
_geom_angle_atom_site_label_2
_geom_angle_atom_site_label_3
_geom_angle
_geom_angle_site_symmetry_1
_geom_angle_site_symmetry_3
O1 Mo1 O2 104.7(2) . .
O1 Mo1 O5 101.78(19) . .
O2 Mo1 O5 98.56(18) . .
O1 Mo1 O4 98.59(19) . .
O2 Mo1 O4 99.61(19) . .
O5 Mo1 O4 148.15(16) . .
O1 Mo1 O3 91.27(17) . .
O2 Mo1 O3 163.85(16) . .
O5 Mo1 O3 75.70(15) . .
O4 Mo1 O3 79.64(15) . .
O1 Mo1 O6 167.45(18) . .
O2 Mo1 O6 85.22(16) . .
O5 Mo1 O6 83.90(14) . .
O4 Mo1 O6 71.84(14) . .
O3 Mo1 O6 79.20(13) . .
O8 Mo2 O7 104.2(2) . .
O8 Mo2 O4 98.69(19) . .
O7 Mo2 O4 99.67(19) . .
O8 Mo2 O9 97.55(19) . .
O7 Mo2 O9 100.7(2) . .
O4 Mo2 O9 149.91(17) . .
O8 Mo2 O10 169.41(18) . .
O7 Mo2 O10 86.39(18) . .
O4 Mo2 O10 80.09(16) . .
O9 Mo2 O10 79.32(16) . .
O8 Mo2 O6 90.51(17) . .
O7 Mo2 O6 164.59(17) . .
O4 Mo2 O6 73.01(14) . .
O9 Mo2 O6 81.70(15) . .
O10 Mo2 O6 79.05(13) . .
O11 Mo3 O12 102.1(2) . .
O11 Mo3 O9 103.8(2) . .
O12 Mo3 O9 102.2(2) . .
O11 Mo3 O13 98.57(19) . .
O12 Mo3 O13 101.9(2) . .
O9 Mo3 O13 142.57(17) . .
O11 Mo3 O14 167.28(18) . .
O12 Mo3 O14 87.86(18) . .
O9 Mo3 O14 81.38(15) . .
O13 Mo3 O14 71.36(14) . .
O11 Mo3 O15 84.8(2) . .
O12 Mo3 O15 173.00(19) . .
O9 Mo3 O15 77.07(17) . .
O13 Mo3 O15 75.55(16) . .
O14 Mo3 O15 85.15(14) . .
O18 Mo4 O16 103.8(2) . .
O18 Mo4 O19 102.3(2) . .
O16 Mo4 O19 99.81(19) . .
O18 Mo4 O13 99.07(19) . .
O16 Mo4 O13 98.69(19) . .
O19 Mo4 O13 147.38(16) . .
O18 Mo4 O14 163.36(19) . .
O16 Mo4 O14 91.22(17) . .
O19 Mo4 O14 81.82(15) . .
O13 Mo4 O14 71.14(14) . .
O18 Mo4 O17 86.43(19) . .
O16 Mo4 O17 169.73(17) . .
O19 Mo4 O17 76.69(16) . .
O13 Mo4 O17 80.36(16) . .
O14 Mo4 O17 78.77(14) . .
O21 Mo5 O20 103.8(2) . .
O21 Mo5 O22 97.53(19) . .
O20 Mo5 O22 101.12(19) . .
O21 Mo5 O19 97.92(19) . .
O20 Mo5 O19 98.86(19) . .
O22 Mo5 O19 150.95(16) . .
O21 Mo5 O24 166.84(17) . .
O20 Mo5 O24 89.33(18) . .
O22 Mo5 O24 79.38(16) . .
O19 Mo5 O24 79.99(15) . .
O21 Mo5 O23 89.68(17) . .
O20 Mo5 O23 166.40(18) . .
O22 Mo5 O23 75.09(14) . .
O19 Mo5 O23 80.55(14) . .
O24 Mo5 O23 77.16(14) . .
O26 Mo6 O27 104.2(2) . .
O26 Mo6 O5 101.15(18) . .
O27 Mo6 O5 99.31(19) . .
O26 Mo6 O22 100.05(18) . .
O27 Mo6 O22 97.64(18) . .
O5 Mo6 O22 148.57(16) . .
O26 Mo6 O25 91.39(18) . .
O27 Mo6 O25 164.34(18) . .
O5 Mo6 O25 78.40(15) . .
O22 Mo6 O25 78.16(15) . .
O26 Mo6 O23 167.14(18) . .
O27 Mo6 O23 87.79(17) . .
O5 Mo6 O23 80.99(14) . .
O22 Mo6 O23 73.41(14) . .
O25 Mo6 O23 76.54(13) . .
O26 Mo6 Na1 83.01(15) . .
O27 Mo6 Na1 141.60(15) . .
O5 Mo6 Na1 42.72(12) . .
O22 Mo6 Na1 118.49(13) . .
O25 Mo6 Na1 40.38(10) . .
O23 Mo6 Na1 90.38(10) . .
O29 Mo7 O30 103.6(2) . .
O29 Mo7 O32 100.05(19) . .
O30 Mo7 O32 101.51(19) . .
O29 Mo7 O28 91.05(18) . .
O30 Mo7 O28 95.23(18) . .
O32 Mo7 O28 157.04(16) . .
O29 Mo7 O35 99.30(19) . 2_666
O30 Mo7 O35 156.86(18) . 2_666
O32 Mo7 O35 77.55(16) . 2_666
O28 Mo7 O35 80.87(15) . 2_666
O29 Mo7 O31 171.86(18) . .
O30 Mo7 O31 81.29(17) . .
O32 Mo7 O31 85.16(16) . .
O28 Mo7 O31 81.95(14) . .
O35 Mo7 O31 75.59(14) 2_666 .
O29 Mo7 Mo8 100.94(15) . .
O30 Mo7 Mo8 133.48(14) . .
O32 Mo7 Mo8 34.99(12) . .
O28 Mo7 Mo8 123.26(11) . .
O35 Mo7 Mo8 42.62(10) 2_666 .
O31 Mo7 Mo8 79.70(10) . .
O29 Mo7 Na1 141.31(16) . .
O30 Mo7 Na1 42.77(15) . .
O32 Mo7 Na1 104.81(13) . .
O28 Mo7 Na1 77.21(12) . .
O35 Mo7 Na1 114.61(11) 2_666 .
O31 Mo7 Na1 40.93(10) . .
Mo8 Mo7 Na1 116.43(4) . .
O33 Mo8 O34 102.3(2) . .
O33 Mo8 O35 103.15(19) . .
O34 Mo8 O35 103.32(19) . .
O33 Mo8 O32 98.77(19) . .
O34 Mo8 O32 98.31(19) . .
O35 Mo8 O32 144.91(16) . .
O33 Mo8 O35 160.06(18) . 2_666
O34 Mo8 O35 97.38(18) . 2_666
O35 Mo8 O35 75.19(17) . 2_666
O32 Mo8 O35 74.90(15) . 2_666
O33 Mo8 O36 82.26(17) . .
O34 Mo8 O36 174.33(17) . .
O35 Mo8 O36 78.68(15) . .
O32 Mo8 O36 77.51(15) . .
O35 Mo8 O36 77.91(14) 2_666 .
O33 Mo8 Mo7 130.51(15) . .
O34 Mo8 Mo7 98.48(15) . .
O35 Mo8 Mo7 114.98(11) . .
O32 Mo8 Mo7 33.51(12) . .
O35 Mo8 Mo7 41.44(10) 2_666 .
O36 Mo8 Mo7 75.92(9) . .
O33 Mo8 Na2 33.27(17) . .
O34 Mo8 Na2 135.47(17) . .
O35 Mo8 Na2 93.83(14) . .
O32 Mo8 Na2 89.65(15) . .
O35 Mo8 Na2 126.86(14) 2_666 .
O36 Mo8 Na2 48.99(13) . .
Mo7 Mo8 Na2 111.00(9) . .
O23 P1 O14 110.0(2) . .
O23 P1 O6 110.1(2) . .
O14 P1 O6 110.9(2) . .
O23 P1 C1 111.8(2) . .
O14 P1 C1 108.0(2) . .
O6 P1 C1 106.1(2) . .
O3 P2 O10 112.5(2) . .
O3 P2 O28 111.3(2) . .
O10 P2 O28 108.8(2) . .
O3 P2 C1 110.5(2) . .
O10 P2 C1 107.7(2) . .
O28 P2 C1 105.9(2) . .
O8W Na1 O7W 35.6(6) . .
O8W Na1 O31 155.7(5) . .
O7W Na1 O31 148.4(3) . .
O8W Na1 O25 123.9(7) . .
O7W Na1 O25 90.7(3) . .
O31 Na1 O25 75.91(15) . .
O8W Na1 O1W 81.0(4) . .
O7W Na1 O1W 72.7(3) . .
O31 Na1 O1W 81.58(17) . .
O25 Na1 O1W 100.39(17) . .
O8W Na1 O3 98.8(4) . .
O7W Na1 O3 122.3(3) . .
O31 Na1 O3 88.87(15) . .
O25 Na1 O3 102.64(15) . .
O1W Na1 O3 152.07(17) . .
O8W Na1 O5 84.2(5) . .
O7W Na1 O5 77.4(3) . .
O31 Na1 O5 119.25(15) . .
O25 Na1 O5 63.52(14) . .
O1W Na1 O5 145.83(18) . .
O3 Na1 O5 60.78(13) . .
O8W Na1 O30 96.7(6) . .
O7W Na1 O30 126.7(3) . .
O31 Na1 O30 63.38(14) . .
O25 Na1 O30 139.00(16) . .
O1W Na1 O30 79.15(16) . .
O3 Na1 O30 73.11(14) . .
O5 Na1 O30 133.35(16) . .
O8W Na1 Mo7 122.7(6) . .
O7W Na1 Mo7 150.7(3) . .
O31 Na1 Mo7 38.98(10) . .
O25 Na1 Mo7 113.22(12) . .
O1W Na1 Mo7 85.96(13) . .
O3 Na1 Mo7 70.56(10) . .
O5 Na1 Mo7 127.64(12) . .
O30 Na1 Mo7 26.04(9) . .
O8W Na1 Mo6 94.4(6) . .
O7W Na1 Mo6 71.2(3) . .
O31 Na1 Mo6 109.11(12) . .
O25 Na1 Mo6 37.42(10) . .
O1W Na1 Mo6 121.54(14) . .
O3 Na1 Mo6 86.39(11) . .
O5 Na1 Mo6 29.58(9) . .
O30 Na1 Mo6 157.92(13) . .
Mo7 Na1 Mo6 138.08(7) . .
O2W Na2 O5W 104.2(3) 2_656 .
O2W Na2 O33 156.5(3) 2_656 .
O5W Na2 O33 91.1(3) . .
O2W Na2 O3W 97.1(3) 2_656 1_556
O5W Na2 O3W 141.3(4) . 1_556
O33 Na2 O3W 80.9(2) . 1_556
O2W Na2 O36 136.7(3) 2_656 .
O5W Na2 O36 70.9(3) . .
O33 Na2 O36 65.12(16) . .
O3W Na2 O36 71.4(2) 1_556 .
O2W Na2 O6W 90.5(3) 2_656 2_666
O5W Na2 O6W 73.1(3) . 2_666
O33 Na2 O6W 76.7(2) . 2_666
O3W Na2 O6W 139.3(3) 1_556 2_666
O36 Na2 O6W 125.9(2) . 2_666
O2W Na2 Mo8 172.2(3) 2_656 .
O5W Na2 Mo8 82.6(2) . .
O33 Na2 Mo8 23.55(11) . .
O3W Na2 Mo8 75.10(17) 1_556 .
O36 Na2 Mo8 41.57(10) . .
O6W Na2 Mo8 95.24(18) 2_666 .
P2 C1 P1 113.6(3) . .
P2 C1 H1A 108.8 . .
P1 C1 H1A 108.8 . .
P2 C1 H1B 108.8 . .
P1 C1 H1B 108.8 . .
H1A C1 H1B 107.7 . .
O25 C2 O24 125.1(5) . .
O25 C2 C3 118.6(5) . .
O24 C2 C3 116.3(5) . .
C2 C3 C4 116.1(5) . .
C2 C3 H3A 108.3 . .
C4 C3 H3A 108.3 . .
C2 C3 H3B 108.3 . .
C4 C3 H3B 108.3 . .
H3A C3 H3B 107.4 . .
O36 C4 O31 125.7(6) . .
O36 C4 C3 115.2(5) . .
O31 C4 C3 119.1(5) . .
N1 C5 N2 110.2(7) . .
N1 C5 H5A 124.9 . .
N2 C5 H5A 124.9 . .
N2 C6 C7 106.3(7) . .
N2 C6 H6A 126.9 . .
C7 C6 H6A 126.9 . .
C6 C7 N1 107.6(7) . .
C6 C7 H7A 126.2 . .
N1 C7 H7A 126.2 . .
N3 C8 N4 107.3(7) . .
N3 C8 H8A 126.3 . .
N4 C8 H8A 126.3 . .
C10 C9 N3 105.6(7) . .
C10 C9 H9A 127.2 . .
N3 C9 H9A 127.2 . .
C9 C10 N4 108.9(8) . .
C9 C10 H10A 125.6 . .
N4 C10 H10A 125.6 . .
N5 C11 N6 101.2(10) . .
N5 C11 H11A 129.4 . .
N6 C11 H11A 129.4 . .
N5 C12 C13 104.6(9) . .
N5 C12 H12A 127.7 . .
C13 C12 H12A 127.7 . .
N6 C13 C12 100.9(8) . .
N6 C13 H13A 129.5 . .
C12 C13 H13A 129.5 . .
N7 C14 N8 104.9(9) . .
N7 C14 H14A 127.6 . .
N8 C14 H14A 127.6 . .
C16A C15A N7 111.3(15) . .
C16A C15A H15A 124.3 . .
N7 C15A H15A 124.3 . .
N8 C16A C15A 102.9(15) . .
N8 C16A H16A 128.5 . .
C15A C16A H16A 128.5 . .
N8 C16B C15B 109.3(13) . .
N8 C16B H16B 125.3 . .
C15B C16B H16B 125.3 . .
C16B C15B N7 100.3(14) . .
C16B C15B H15B 129.9 . .
N7 C15B H15B 129.9 . .
P2 O3 Mo1 123.7(2) . .
P2 O3 Na1 116.1(2) . .
Mo1 O3 Na1 100.77(15) . .
Mo2 O4 Mo1 123.17(19) . .
Mo6 O5 Mo1 141.8(2) . .
Mo6 O5 Na1 107.70(17) . .
Mo1 O5 Na1 110.32(17) . .
P1 O6 Mo2 128.7(2) . .
P1 O6 Mo1 126.3(2) . .
Mo2 O6 Mo1 91.73(12) . .
Mo3 O9 Mo2 148.4(2) . .
P2 O10 Mo2 124.3(2) . .
Mo3 O13 Mo4 121.13(19) . .
P1 O14 Mo4 133.3(2) . .
P1 O14 Mo3 132.8(2) . .
Mo4 O14 Mo3 93.50(13) . .
Mo4 O19 Mo5 138.1(2) . .
Mo5 O22 Mo6 120.76(19) . .
P1 O23 Mo5 135.4(2) . .
P1 O23 Mo6 132.8(2) . .
Mo5 O23 Mo6 90.67(13) . .
C2 O24 Mo5 129.9(4) . .
C2 O25 Mo6 131.0(4) . .
C2 O25 Na1 123.4(4) . .
Mo6 O25 Na1 102.20(16) . .
P2 O28 Mo7 138.7(2) . .
Mo7 O30 Na1 111.19(19) . .
C4 O31 Mo7 126.7(4) . .
C4 O31 Na1 123.2(4) . .
Mo7 O31 Na1 100.10(15) . .
Mo7 O32 Mo8 111.51(19) . .
Mo8 O33 Na2 123.2(3) . .
Mo8 O35 Mo7 153.7(2) . 2_666
Mo8 O35 Mo8 104.81(17) . 2_666
Mo7 O35 Mo8 95.94(15) 2_666 2_666
C4 O36 Mo8 130.0(4) . .
C4 O36 Na2 131.8(4) . .
Mo8 O36 Na2 89.43(16) . .
C5 N1 C7 106.6(7) . .
C5 N1 H1C 126.7 . .
C7 N1 H1C 126.7 . .
C5 N2 C6 109.3(6) . .
C5 N2 H2A 125.4 . .
C6 N2 H2A 125.4 . .
C8 N3 C9 109.4(7) . .
C8 N3 H3C 125.3 . .
C9 N3 H3C 125.3 . .
C8 N4 C10 108.8(7) . .
C8 N4 H4A 125.6 . .
C10 N4 H4A 125.6 . .
C11 N5 C12 117.3(10) . .
C11 N5 H5B 121.4 . .
C12 N5 H5B 121.4 . .
C11 N6 C13 115.8(9) . .
C11 N6 H6B 122.1 . .
C13 N6 H6B 122.1 . .
C14 N7 C15A 105.4(9) . .
C14 N7 C15B 107.0(9) . .
C15A N7 C15B 40.6(11) . .
C14 N7 H7B 127.3 . .
C15A N7 H7B 127.3 . .
C15B N7 H7B 112.7 . .
C14 N7 H7C 126.5 . .
C15A N7 H7C 114.5 . .
C15B N7 H7C 126.5 . .
H7B N7 H7C 33.6 . .
C16A N8 C16B 31.2(10) . .
C16A N8 C14 112.5(10) . .
C16B N8 C14 111.1(9) . .
C16A N8 H8B 123.8 . .
C16B N8 H8B 116.4 . .
C14 N8 H8B 123.8 . .
C16A N8 H8C 114.7 . .
C16B N8 H8C 124.4 . .
C14 N8 H8C 124.4 . .
H8B N8 H8C 27.7 . .
O8W O7W Na1 68.0(7) . .
O7W O8W Na1 76.5(8) . .

loop_
_geom_bond_atom_site_label_1
_geom_bond_atom_site_label_2
_geom_bond_distance
_geom_bond_site_symmetry_2
Mo1 O1 1.700(4) .
Mo1 O2 1.705(4) .
Mo1 O5 1.907(4) .
Mo1 O4 1.923(4) .
Mo1 O3 2.307(4) .
Mo1 O6 2.372(4) .
Mo2 O8 1.702(4) .
Mo2 O7 1.709(4) .
Mo2 O4 1.913(4) .
Mo2 O9 1.922(4) .
Mo2 O10 2.291(4) .
Mo2 O6 2.330(4) .
Mo3 O11 1.697(4) .
Mo3 O12 1.702(4) .
Mo3 O9 1.875(4) .
Mo3 O13 1.925(4) .
Mo3 O14 2.310(4) .
Mo3 O15 2.433(5) .
Mo4 O18 1.696(4) .
Mo4 O16 1.699(4) .
Mo4 O19 1.900(4) .
Mo4 O13 1.939(4) .
Mo4 O14 2.310(4) .
Mo4 O17 2.396(4) .
Mo5 O21 1.711(4) .
Mo5 O20 1.713(4) .
Mo5 O22 1.896(4) .
Mo5 O19 1.923(4) .
Mo5 O24 2.259(4) .
Mo5 O23 2.304(4) .
Mo6 O26 1.692(4) .
Mo6 O27 1.706(4) .
Mo6 O5 1.902(4) .
Mo6 O22 1.918(4) .
Mo6 O25 2.282(4) .
Mo6 O23 2.357(4) .
Mo6 Na1 3.671(2) .
Mo7 O29 1.695(4) .
Mo7 O30 1.714(4) .
Mo7 O32 1.900(4) .
Mo7 O28 2.033(4) .
Mo7 O35 2.130(4) 2_666
Mo7 O31 2.325(4) .
Mo7 Mo8 3.2015(7) .
Mo7 Na1 3.640(3) .
Mo8 O33 1.697(4) .
Mo8 O34 1.703(4) .
Mo8 O35 1.908(4) .
Mo8 O32 1.973(4) .
Mo8 O35 2.180(4) 2_666
Mo8 O36 2.359(4) .
Mo8 Na2 3.556(4) .
P1 O23 1.517(4) .
P1 O14 1.526(4) .
P1 O6 1.528(4) .
P1 C1 1.802(5) .
P2 O3 1.519(4) .
P2 O10 1.521(4) .
P2 O28 1.527(4) .
P2 C1 1.797(5) .
Na1 O8W 2.291(13) .
Na1 O7W 2.403(11) .
Na1 O31 2.422(5) .
Na1 O25 2.433(4) .
Na1 O1W 2.534(5) .
Na1 O3 2.535(5) .
Na1 O5 2.614(5) .
Na1 O30 2.651(5) .
Na2 O2W 2.297(7) 2_656
Na2 O5W 2.326(9) .
Na2 O33 2.331(6) .
Na2 O3W 2.500(8) 1_556
Na2 O36 2.683(6) .
Na2 O6W 2.757(9) 2_666
C1 H1A 0.9700 .
C1 H1B 0.9700 .
C2 O25 1.247(7) .
C2 O24 1.273(7) .
C2 C3 1.515(8) .
C3 C4 1.518(8) .
C3 H3A 0.9700 .
C3 H3B 0.9700 .
C4 O36 1.252(7) .
C4 O31 1.258(7) .
C5 N1 1.263(9) .
C5 N2 1.285(9) .
C5 H5A 0.9300 .
C6 N2 1.299(9) .
C6 C7 1.318(12) .
C6 H6A 0.9300 .
C7 N1 1.347(10) .
C7 H7A 0.9300 .
C8 N3 1.322(10) .
C8 N4 1.325(9) .
C8 H8A 0.9300 .
C9 C10 1.328(11) .
C9 N3 1.371(10) .
C9 H9A 0.9300 .
C10 N4 1.343(10) .
C10 H10A 0.9300 .
C11 N5 1.259(13) .
C11 N6 1.316(13) .
C11 H11A 0.9300 .
C12 N5 1.303(12) .
C12 C13 1.405(15) .
C12 H12A 0.9300 .
C13 N6 1.340(14) .
C13 H13A 0.9300 .
C14 N7 1.258(12) .
C14 N8 1.336(11) .
C14 H14A 0.9300 .
C15A C16A 1.300(10) .
C15A N7 1.318(19) .
C15A H15A 0.9300 .
C16A N8 1.237(16) .
C16A H16A 0.9300 .
C16B N8 1.306(14) .
C16B C15B 1.308(10) .
C16B H16B 0.9300 .
C15B N7 1.50(2) .
C15B H15B 0.9300 .
O35 Mo7 2.130(4) 2_666
O35 Mo8 2.180(4) 2_666
N1 H1C 0.8600 .
N2 H2A 0.8600 .
N3 H3C 0.8600 .
N4 H4A 0.8600 .
N5 H5B 0.8600 .
N6 H6B 0.8600 .
N7 H7B 0.8600 .
N7 H7C 0.8600 .
N8 H8B 0.8600 .
N8 H8C 0.8600 .
O2W Na2 2.297(7) 2_656
O3W Na2 2.500(8) 1_554
O6W Na2 2.757(9) 2_666
O7W O8W 1.44(2) .
